data_4509738
loop_
_publ_author_name
'Santra, Ramkinkar'
'Biradha, Kumar'

_publ_section_title
;
 Two-Dimensional Organic Brick-Wall Layers as Hosts for the Inclusion and
 Study of Aromatics Ensembles: Acid&#x2212;Pyridine and
 Acid&#x2212;Carbonyl Synthons for Multicomponent Materials
;
_journal_issue 11
_journal_name_full 'Crystal Growth &amp; Design'
_journal_page_first 4969
_journal_paper_doi 10.1021/cg900759e
_journal_volume 9
_journal_year 2009
_chemical_formula_sum 'C82 H64 N4 O26'
_chemical_formula_weight 1521.37
_chemical_name_systematic
; 
 ? 
;
_space_group_IT_number 2
_symmetry_cell_setting triclinic
_symmetry_space_group_name_Hall '-P 1'
_symmetry_space_group_name_H-M 'P -1'
_atom_sites_solution_hydrogens geom
_atom_sites_solution_primary direct
_atom_sites_solution_secondary difmap
_audit_creation_method SHELXL-97
_cell_angle_alpha 74.305(2)
_cell_angle_beta 73.489(2)
_cell_angle_gamma 88.505(2)
_cell_formula_units_Z 1
_cell_length_a 10.1180(6)
_cell_length_b 12.2782(8)
_cell_length_c 15.1268(10)
_cell_measurement_reflns_used 6719
_cell_measurement_temperature 293(2)
_cell_measurement_theta_max 26.00
_cell_measurement_theta_min 1.46
_cell_volume 1731.92(19)
_computing_structure_refinement 'SHELXL-97 (Sheldrick, 1997)'
_computing_structure_solution 'SHELXS-97 (Sheldrick, 1990)'
_diffrn_ambient_temperature 293(2)
_diffrn_measured_fraction_theta_full 0.985
_diffrn_measured_fraction_theta_max 0.985
_diffrn_measurement_device_type 'Bruker CCD Apex-2'
_diffrn_measurement_method hemisphere
_diffrn_radiation_monochromator graphite
_diffrn_radiation_source 'fine-focus sealed tube'
_diffrn_radiation_type MoK\a
_diffrn_radiation_wavelength 0.71073
_diffrn_reflns_av_R_equivalents 0.0513
_diffrn_reflns_av_sigmaI/netI 0.0580
_diffrn_reflns_limit_h_max 11
_diffrn_reflns_limit_h_min -12
_diffrn_reflns_limit_k_max 14
_diffrn_reflns_limit_k_min -15
_diffrn_reflns_limit_l_max 18
_diffrn_reflns_limit_l_min -18
_diffrn_reflns_number 21674
_diffrn_reflns_theta_full 26.00
_diffrn_reflns_theta_max 26.00
_diffrn_reflns_theta_min 1.46
_exptl_absorpt_coefficient_mu 0.110
_exptl_absorpt_correction_T_max 0.983
_exptl_absorpt_correction_T_min 0.973
_exptl_absorpt_correction_type empirical
_exptl_absorpt_process_details sadabs
_exptl_crystal_colour 'light yellow'
_exptl_crystal_density_diffrn 1.459
_exptl_crystal_density_method 'not measured'
_exptl_crystal_description blocks
_exptl_crystal_F_000 792
_exptl_crystal_size_max 0.25
_exptl_crystal_size_mid 0.21
_exptl_crystal_size_min 0.16
_refine_diff_density_max 0.620
_refine_diff_density_min -0.373
_refine_diff_density_rms 0.052
_refine_ls_extinction_method none
_refine_ls_goodness_of_fit_ref 1.023
_refine_ls_hydrogen_treatment mixed
_refine_ls_matrix_type full
_refine_ls_number_parameters 523
_refine_ls_number_reflns 6719
_refine_ls_number_restraints 0
_refine_ls_restrained_S_all 1.023
_refine_ls_R_factor_all 0.1192
_refine_ls_R_factor_gt 0.0585
_refine_ls_shift/su_max 0.003
_refine_ls_shift/su_mean 0.000
_refine_ls_structure_factor_coef Fsqd
_refine_ls_weighting_details 'calc w=1/[\s^2^(Fo^2^)+(0.1000P)^2^+0.0000P] where P=(Fo^2^+2Fc^2^)/3'
_refine_ls_weighting_scheme calc
_refine_ls_wR_factor_gt 0.1569
_refine_ls_wR_factor_ref 0.1789
_reflns_number_gt 3876
_reflns_number_total 6719
_reflns_threshold_expression >2sigma(I)
_cod_data_source_file cg900759esup1.cif
_cod_data_source_block 5
_cod_depositor_comments
;
The following automatic conversions were performed:

'_symmetry_cell_setting' value 'Triclinic' changed to 'triclinic'
according to /home/saulius/struct/CIF-dictionaries/cif_core.dic
dictionary named 'cif_core.dic' version 2.4.2 from 2011-04-26.

Automatic conversion script
Id: cif_fix_values 1891 2012-01-12 08:04:46Z andrius 
;
_cod_original_sg_symbol_H-M P-1
_cod_database_code 4509738

loop_
_symmetry_equiv_pos_as_xyz
'x, y, z'
'-x, -y, -z'

loop_
_atom_site_label
_atom_site_type_symbol
_atom_site_fract_x
_atom_site_fract_y
_atom_site_fract_z
_atom_site_U_iso_or_equiv
_atom_site_adp_type
_atom_site_occupancy
_atom_site_symmetry_multiplicity
_atom_site_calc_flag
_atom_site_refinement_flags
O11 O 0.6406(2) 0.6819(2) 0.33190(16) 0.0625(7) Uani 1 1 d .
H11O H 0.695(3) 0.690(3) 0.359(2) 0.050 Uiso 1 1 d .
O12 O 0.7201(2) 0.8361(2) 0.20966(17) 0.0739(8) Uani 1 1 d .
O13 O 0.1999(2) 0.49675(19) 0.38437(14) 0.0585(6) Uani 1 1 d .
O14 O 0.0830(2) 0.54949(18) 0.27747(14) 0.0550(6) Uani 1 1 d .
O15 O 0.3250(2) 0.7999(2) -0.04481(16) 0.0754(8) Uani 1 1 d .
O16 O 0.5138(2) 0.8966(2) -0.06058(16) 0.0678(8) Uani 1 1 d .
H16O H 0.503(3) 0.921(3) -0.115(2) 0.050 Uiso 1 1 d .
C11 C 0.5236(3) 0.7299(2) 0.21484(19) 0.0391(7) Uani 1 1 d .
C12 C 0.4169(3) 0.6512(2) 0.27216(18) 0.0375(7) Uani 1 1 d .
H12 H 0.4196 0.6104 0.3331 0.045 Uiso 1 1 calc R
C13 C 0.3064(3) 0.6324(2) 0.24021(18) 0.0345(6) Uani 1 1 d .
C14 C 0.3069(3) 0.6895(2) 0.14778(18) 0.0360(6) Uani 1 1 d .
H14 H 0.2337 0.6769 0.1254 0.043 Uiso 1 1 calc R
C15 C 0.4158(3) 0.7657(2) 0.08779(18) 0.0367(7) Uani 1 1 d .
C16 C 0.5220(3) 0.7880(2) 0.12245(19) 0.0395(7) Uani 1 1 d .
H16 H 0.5924 0.8419 0.0839 0.047 Uiso 1 1 calc R
C17 C 0.6384(3) 0.7566(3) 0.2507(2) 0.0483(8) Uani 1 1 d .
C18 C 0.1860(3) 0.5535(2) 0.30550(19) 0.0380(7) Uani 1 1 d .
C19 C 0.4116(3) 0.8222(3) -0.0119(2) 0.0436(7) Uani 1 1 d .
O21 O -0.1469(3) -0.03803(19) 0.95658(16) 0.0660(7) Uani 1 1 d .
H21O H -0.110(3) -0.056(2) 1.011(2) 0.050 Uiso 1 1 d .
O22 O -0.0030(2) 0.11065(19) 0.92260(16) 0.0649(7) Uani 1 1 d .
O23 O 0.1673(2) 0.32723(19) 0.57994(14) 0.0559(6) Uani 1 1 d .
O24 O 0.02275(19) 0.34549(17) 0.49176(14) 0.0506(6) Uani 1 1 d .
H24O H 0.106(3) 0.413(2) 0.442(2) 0.050 Uiso 1 1 d .
O25 O -0.4021(2) 0.0908(2) 0.60850(14) 0.0605(6) Uani 1 1 d .
O26 O -0.46320(19) -0.01986(17) 0.75768(13) 0.0490(6) Uani 1 1 d .
C21 C -0.1112(3) 0.0957(2) 0.80705(19) 0.0381(7) Uani 1 1 d .
C22 C -0.0189(3) 0.1746(2) 0.73354(19) 0.0396(7) Uani 1 1 d .
H22 H 0.0582 0.2023 0.7441 0.047 Uiso 1 1 calc R
C23 C -0.0413(3) 0.2122(2) 0.64437(18) 0.0365(7) Uani 1 1 d .
C24 C -0.1583(3) 0.1728(2) 0.62997(18) 0.0364(7) Uani 1 1 d .
H24 H -0.1744 0.1994 0.5705 0.044 Uiso 1 1 calc R
C25 C -0.2524(3) 0.0937(2) 0.70346(18) 0.0337(6) Uani 1 1 d .
C26 C -0.2261(3) 0.0548(2) 0.79119(19) 0.0368(7) Uani 1 1 d .
H26 H -0.2864 0.0004 0.8402 0.044 Uiso 1 1 calc R
C27 C -0.0816(3) 0.0574(2) 0.9006(2) 0.0443(7) Uani 1 1 d .
C28 C 0.0600(3) 0.3002(2) 0.56793(19) 0.0398(7) Uani 1 1 d .
C29 C -0.3809(3) 0.0537(2) 0.68694(19) 0.0385(7) Uani 1 1 d .
C11A C -1.3141(3) 0.0514(3) 0.3699(2) 0.0564(9) Uani 1 1 d .
H11A H -1.3965 0.0253 0.4175 0.068 Uiso 1 1 calc R
C12A C -1.2010(3) 0.0788(3) 0.3940(2) 0.0525(8) Uani 1 1 d .
H12A H -1.2069 0.0707 0.4580 0.063 Uiso 1 1 calc R
C13A C -1.0774(3) 0.1185(2) 0.3233(2) 0.0413(7) Uani 1 1 d .
C14A C -1.0755(3) 0.1266(3) 0.2296(2) 0.0492(8) Uani 1 1 d .
H14A H -0.9946 0.1513 0.1801 0.059 Uiso 1 1 calc R
C15A C -1.1911(3) 0.0986(3) 0.2097(2) 0.0527(8) Uani 1 1 d .
H15A H -1.1889 0.1055 0.1465 0.063 Uiso 1 1 calc R
C16A C -0.9590(3) 0.1420(3) 0.3551(2) 0.0453(8) Uani 1 1 d .
H16A H -0.9715 0.1129 0.4206 0.054 Uiso 1 1 calc R
C21A C -0.1815(3) 0.4160(3) 0.2744(2) 0.0500(8) Uani 1 1 d .
H21A H -0.1127 0.4332 0.2161 0.060 Uiso 1 1 calc R
C22A C -0.3024(3) 0.3613(3) 0.2829(2) 0.0526(8) Uani 1 1 d .
H22A H -0.3147 0.3405 0.2309 0.063 Uiso 1 1 calc R
C23A C -0.4074(3) 0.3366(2) 0.3696(2) 0.0424(7) Uani 1 1 d .
C24A C -0.3799(3) 0.3664(3) 0.4450(2) 0.0527(9) Uani 1 1 d .
H24A H -0.4456 0.3485 0.5047 0.063 Uiso 1 1 calc R
C25A C -0.2577(3) 0.4215(3) 0.4331(2) 0.0561(9) Uani 1 1 d .
H25A H -0.2420 0.4427 0.4839 0.067 Uiso 1 1 calc R
C26A C -0.5393(3) 0.2765(3) 0.3869(2) 0.0458(8) Uani 1 1 d .
H26A H -0.5824 0.2384 0.4506 0.055 Uiso 1 1 calc R
C31A C -0.7411(3) 0.1984(3) 0.3677(2) 0.0446(7) Uani 1 1 d .
C32A C -0.8369(3) 0.1975(2) 0.3069(2) 0.0417(7) Uani 1 1 d .
C33A C -0.7864(3) 0.2572(3) 0.2016(2) 0.0530(8) Uani 1 1 d .
H33A H -0.7434 0.2031 0.1675 0.064 Uiso 1 1 calc .
H33B H -0.8651 0.2845 0.1791 0.064 Uiso 1 1 calc .
C34A C -0.6849(4) 0.3551(3) 0.1779(2) 0.0594(9) Uani 1 1 d .
H34A H -0.7324 0.4152 0.2025 0.071 Uiso 1 1 calc .
H34B H -0.6498 0.3841 0.1088 0.071 Uiso 1 1 calc .
C35A C -0.5643(3) 0.3239(3) 0.2192(2) 0.0523(8) Uani 1 1 d .
H35A H -0.5081 0.2732 0.1867 0.063 Uiso 1 1 calc .
H35B H -0.5075 0.3920 0.2064 0.063 Uiso 1 1 calc .
C36A C -0.6071(3) 0.2683(2) 0.3245(2) 0.0399(7) Uani 1 1 d .
N21A N -0.1609(3) 0.4449(2) 0.34847(18) 0.0483(7) Uani 1 1 d .
H21N H -0.068(3) 0.480(2) 0.334(2) 0.050 Uiso 1 1 d .
O31A O -0.7716(2) 0.1419(2) 0.45076(16) 0.0686(7) Uani 1 1 d .
N11A N -1.3067(3) 0.0618(2) 0.27954(19) 0.0501(7) Uani 1 1 d .
H11N H -1.374(3) 0.047(3) 0.263(2) 0.050 Uiso 1 1 d .
C101 C 0.1407(5) 0.3480(4) 0.9502(3) 0.0946(14) Uani 1 1 d .
H101 H 0.1729 0.2825 0.9336 0.114 Uiso 1 1 calc R
C102 C 0.2341(5) 0.4308(4) 0.9480(3) 0.0925(13) Uani 1 1 d .
H102 H 0.3284 0.4207 0.9292 0.111 Uiso 1 1 calc R
C103 C 0.1875(5) 0.5277(4) 0.9734(3) 0.0723(11) Uani 1 1 d .
H103 H 0.2505 0.5819 0.9730 0.087 Uiso 1 1 calc R
C104 C 0.0500(5) 0.5447(3) 0.9993(2) 0.0671(10) Uani 1 1 d .
C105 C -0.0026(5) 0.6373(4) 1.0234(3) 0.0752(11) Uani 1 1 d .
H105 H 0.0578 0.6940 1.0221 0.090 Uiso 1 1 calc R

loop_
_atom_site_aniso_label
_atom_site_aniso_U_11
_atom_site_aniso_U_22
_atom_site_aniso_U_33
_atom_site_aniso_U_23
_atom_site_aniso_U_13
_atom_site_aniso_U_12
O11 0.0446(13) 0.0833(17) 0.0561(14) 0.0050(12) -0.0298(11) -0.0221(12)
O12 0.0498(14) 0.0831(18) 0.0819(17) 0.0062(14) -0.0322(13) -0.0325(13)
O13 0.0514(13) 0.0682(15) 0.0407(12) 0.0146(10) -0.0143(10) -0.0344(11)
O14 0.0375(12) 0.0681(14) 0.0490(12) 0.0043(10) -0.0126(10) -0.0280(11)
O15 0.0614(15) 0.0997(19) 0.0525(14) 0.0174(13) -0.0292(12) -0.0413(14)
O16 0.0585(15) 0.0904(18) 0.0383(12) 0.0155(12) -0.0157(11) -0.0431(13)
C11 0.0256(14) 0.0479(17) 0.0407(15) -0.0070(13) -0.0087(12) -0.0072(13)
C12 0.0302(15) 0.0448(17) 0.0327(14) 0.0003(12) -0.0111(11) -0.0082(13)
C13 0.0273(14) 0.0373(15) 0.0363(14) -0.0059(12) -0.0082(11) -0.0070(12)
C14 0.0256(14) 0.0437(16) 0.0368(14) -0.0062(12) -0.0093(11) -0.0099(12)
C15 0.0304(15) 0.0401(16) 0.0344(14) -0.0052(12) -0.0053(11) -0.0078(13)
C16 0.0247(14) 0.0433(17) 0.0412(15) 0.0001(13) -0.0049(12) -0.0113(12)
C17 0.0285(16) 0.062(2) 0.0487(18) -0.0025(15) -0.0134(13) -0.0129(15)
C18 0.0330(16) 0.0405(16) 0.0367(15) -0.0047(13) -0.0081(12) -0.0149(13)
C19 0.0323(16) 0.0515(18) 0.0402(16) -0.0029(14) -0.0077(13) -0.0123(14)
O21 0.0827(17) 0.0633(15) 0.0468(13) 0.0170(11) -0.0377(12) -0.0336(13)
O22 0.0761(16) 0.0613(14) 0.0623(14) 0.0038(11) -0.0452(13) -0.0232(13)
O23 0.0396(12) 0.0704(15) 0.0492(12) 0.0070(10) -0.0189(10) -0.0291(11)
O24 0.0392(12) 0.0575(13) 0.0451(12) 0.0122(10) -0.0195(9) -0.0226(10)
O25 0.0487(13) 0.0807(16) 0.0443(12) 0.0093(11) -0.0235(10) -0.0302(11)
O26 0.0359(11) 0.0605(13) 0.0409(11) 0.0066(10) -0.0129(9) -0.0268(10)
C21 0.0356(16) 0.0370(16) 0.0391(15) -0.0011(12) -0.0147(12) -0.0079(13)
C22 0.0290(15) 0.0425(16) 0.0445(16) -0.0020(13) -0.0147(12) -0.0094(13)
C23 0.0293(15) 0.0388(16) 0.0376(15) -0.0024(12) -0.0103(12) -0.0094(12)
C24 0.0330(15) 0.0377(15) 0.0345(14) -0.0021(12) -0.0101(12) -0.0088(13)
C25 0.0264(14) 0.0347(15) 0.0359(14) -0.0018(12) -0.0093(11) -0.0077(12)
C26 0.0315(15) 0.0355(15) 0.0377(15) 0.0011(12) -0.0106(12) -0.0131(12)
C27 0.0413(17) 0.0458(17) 0.0438(16) -0.0011(14) -0.0184(13) -0.0133(14)
C28 0.0308(15) 0.0453(17) 0.0392(15) -0.0015(13) -0.0121(12) -0.0122(13)
C29 0.0309(15) 0.0434(16) 0.0386(15) -0.0026(13) -0.0130(12) -0.0132(13)
C11A 0.0390(18) 0.069(2) 0.054(2) 0.0005(16) -0.0154(15) -0.0218(16)
C12A 0.0396(18) 0.063(2) 0.0498(18) -0.0027(15) -0.0151(14) -0.0195(16)
C13A 0.0321(15) 0.0425(17) 0.0477(17) -0.0054(13) -0.0149(13) -0.0082(13)
C14A 0.0347(17) 0.063(2) 0.0521(18) -0.0158(15) -0.0141(14) -0.0135(15)
C15A 0.0446(18) 0.064(2) 0.0531(18) -0.0150(16) -0.0203(15) -0.0088(16)
C16A 0.0369(16) 0.0555(19) 0.0463(17) -0.0106(15) -0.0185(13) -0.0094(14)
C21A 0.0348(17) 0.066(2) 0.0446(17) -0.0078(15) -0.0097(13) -0.0127(15)
C22A 0.0371(17) 0.074(2) 0.0484(18) -0.0166(16) -0.0128(14) -0.0152(16)
C23A 0.0333(16) 0.0477(17) 0.0440(16) -0.0043(13) -0.0141(13) -0.0108(14)
C24A 0.0411(18) 0.074(2) 0.0400(16) -0.0085(15) -0.0118(13) -0.0189(16)
C25A 0.0491(19) 0.071(2) 0.0463(18) -0.0072(16) -0.0175(15) -0.0252(17)
C26A 0.0349(16) 0.0558(19) 0.0425(16) -0.0065(14) -0.0098(13) -0.0144(14)
C31A 0.0362(16) 0.0480(18) 0.0497(18) -0.0066(15) -0.0180(13) -0.0093(14)
C32A 0.0345(16) 0.0420(17) 0.0521(17) -0.0100(14) -0.0201(13) -0.0040(13)
C33A 0.0471(19) 0.060(2) 0.0545(19) -0.0071(16) -0.0254(15) -0.0112(16)
C34A 0.060(2) 0.059(2) 0.059(2) -0.0020(16) -0.0280(17) -0.0163(17)
C35A 0.0438(18) 0.062(2) 0.0487(18) -0.0084(15) -0.0149(14) -0.0195(16)
C36A 0.0293(15) 0.0431(17) 0.0481(16) -0.0113(13) -0.0126(13) -0.0077(13)
N21A 0.0341(14) 0.0531(16) 0.0526(15) 0.0015(12) -0.0179(12) -0.0199(12)
O31A 0.0544(14) 0.0849(17) 0.0575(14) 0.0139(13) -0.0303(11) -0.0347(13)
N11A 0.0358(15) 0.0550(16) 0.0618(18) -0.0072(13) -0.0247(13) -0.0134(12)
C101 0.097(4) 0.088(3) 0.093(3) -0.011(3) -0.028(3) -0.014(3)
C102 0.096(3) 0.094(4) 0.082(3) -0.011(3) -0.028(3) 0.001(3)
C103 0.093(3) 0.067(3) 0.058(2) -0.015(2) -0.026(2) 0.003(2)
C104 0.087(3) 0.067(3) 0.0464(19) -0.0123(18) -0.0213(19) 0.006(2)
C105 0.076(3) 0.075(3) 0.068(2) -0.008(2) -0.022(2) -0.016(2)

loop_
_atom_type_symbol
_atom_type_description
_atom_type_scat_dispersion_real
_atom_type_scat_dispersion_imag
_atom_type_scat_source
C C 0.0033 0.0016 'International Tables Vol C Tables 4.2.6.8 and 6.1.1.4'
H H 0.0000 0.0000 'International Tables Vol C Tables 4.2.6.8 and 6.1.1.4'
N N 0.0061 0.0033 'International Tables Vol C Tables 4.2.6.8 and 6.1.1.4'
O O 0.0106 0.0060 'International Tables Vol C Tables 4.2.6.8 and 6.1.1.4'

loop_
_geom_angle_atom_site_label_1
_geom_angle_atom_site_label_2
_geom_angle_atom_site_label_3
_geom_angle
_geom_angle_site_symmetry_1
_geom_angle_site_symmetry_3
C12 C11 C16 119.4(2) . .
C12 C11 C17 121.6(2) . .
C16 C11 C17 118.9(2) . .
C13 C12 C11 121.1(2) . .
C14 C13 C12 118.9(2) . .
C14 C13 C18 120.4(2) . .
C12 C13 C18 120.7(2) . .
C13 C14 C15 120.8(2) . .
C16 C15 C14 119.5(2) . .
C16 C15 C19 122.4(2) . .
C14 C15 C19 118.0(2) . .
C15 C16 C11 120.1(2) . .
O12 C17 O11 124.2(3) . .
O12 C17 C11 123.6(3) . .
O11 C17 C11 112.2(2) . .
O14 C18 O13 125.7(2) . .
O14 C18 C13 118.2(2) . .
O13 C18 C13 116.1(2) . .
O15 C19 O16 123.1(3) . .
O15 C19 C15 123.5(2) . .
O16 C19 C15 113.4(2) . .
C22 C21 C26 119.9(2) . .
C22 C21 C27 117.9(2) . .
C26 C21 C27 122.2(2) . .
C23 C22 C21 120.1(2) . .
C22 C23 C24 119.5(2) . .
C22 C23 C28 117.9(2) . .
C24 C23 C28 122.5(2) . .
C23 C24 C25 121.0(2) . .
C26 C25 C24 118.5(2) . .
C26 C25 C29 121.3(2) . .
C24 C25 C29 120.1(2) . .
C25 C26 C21 120.9(2) . .
O22 C27 O21 123.4(3) . .
O22 C27 C21 122.1(2) . .
O21 C27 C21 114.4(2) . .
O23 C28 O24 123.7(2) . .
O23 C28 C23 121.1(2) . .
O24 C28 C23 115.2(2) . .
O25 C29 O26 123.4(2) . .
O25 C29 C25 119.7(2) . .
O26 C29 C25 116.9(2) . .
N11A C11A C12A 120.4(3) . .
C11A C12A C13A 120.3(3) . .
C14A C13A C12A 116.7(2) . .
C14A C13A C16A 126.1(3) . .
C12A C13A C16A 117.2(3) . .
C15A C14A C13A 120.5(3) . .
N11A C15A C14A 120.6(3) . .
C32A C16A C13A 131.7(3) . .
N21A C21A C22A 121.0(3) . .
C21A C22A C23A 120.0(3) . .
C24A C23A C22A 116.8(2) . .
C24A C23A C26A 118.7(3) . .
C22A C23A C26A 124.4(3) . .
C25A C24A C23A 121.1(3) . .
N21A C25A C24A 120.0(3) . .
C36A C26A C23A 129.5(3) . .
O31A C31A C36A 120.0(2) . .
O31A C31A C32A 120.3(2) . .
C36A C31A C32A 119.8(2) . .
C16A C32A C33A 127.4(2) . .
C16A C32A C31A 114.6(3) . .
C33A C32A C31A 118.0(2) . .
C34A C33A C32A 113.7(2) . .
C33A C34A C35A 113.1(3) . .
C36A C35A C34A 113.5(2) . .
C26A C36A C35A 126.5(2) . .
C26A C36A C31A 115.2(3) . .
C35A C36A C31A 118.3(2) . .
C21A N21A C25A 121.0(2) . .
C15A N11A C11A 121.5(3) . .
C105 C101 C102 120.2(5) 2_567 .
C103 C102 C101 120.4(5) . .
C104 C103 C102 120.5(4) . .
C105 C104 C103 123.8(4) . .
C105 C104 C104 117.5(5) . 2_567
C103 C104 C104 118.8(5) . 2_567
C104 C105 C101 122.7(4) . 2_567

loop_
_geom_bond_atom_site_label_1
_geom_bond_atom_site_label_2
_geom_bond_distance
_geom_bond_site_symmetry_2
O11 C17 1.325(4) .
O12 C17 1.202(3) .
O13 C18 1.253(3) .
O14 C18 1.238(3) .
O15 C19 1.194(3) .
O16 C19 1.304(3) .
C11 C12 1.385(3) .
C11 C16 1.391(4) .
C11 C17 1.492(4) .
C12 C13 1.386(3) .
C13 C14 1.383(4) .
C13 C18 1.502(3) .
C14 C15 1.392(3) .
C15 C16 1.385(4) .
C15 C19 1.492(4) .
O21 C27 1.308(3) .
O22 C27 1.211(3) .
O23 C28 1.218(3) .
O24 C28 1.292(3) .
O25 C29 1.228(3) .
O26 C29 1.289(3) .
C21 C22 1.386(4) .
C21 C26 1.384(3) .
C21 C27 1.480(4) .
C22 C23 1.384(4) .
C23 C24 1.384(3) .
C23 C28 1.505(3) .
C24 C25 1.396(3) .
C25 C26 1.383(4) .
C25 C29 1.510(3) .
C11A N11A 1.318(4) .
C11A C12A 1.371(4) .
C12A C13A 1.391(4) .
C13A C14A 1.388(4) .
C13A C16A 1.473(4) .
C14A C15A 1.361(4) .
C15A N11A 1.325(4) .
C16A C32A 1.336(4) .
C21A N21A 1.333(4) .
C21A C22A 1.368(4) .
C22A C23A 1.397(4) .
C23A C24A 1.387(4) .
C23A C26A 1.464(4) .
C24A C25A 1.368(4) .
C25A N21A 1.335(4) .
C26A C36A 1.339(4) .
C31A O31A 1.214(3) .
C31A C36A 1.502(4) .
C31A C32A 1.516(4) .
C32A C33A 1.504(4) .
C33A C34A 1.500(4) .
C34A C35A 1.518(4) .
C35A C36A 1.492(4) .
C101 C105 1.362(6) 2_567
C101 C102 1.393(6) .
C102 C103 1.379(6) .
C103 C104 1.361(5) .
C104 C105 1.338(5) .
C104 C104 1.504(8) 2_567
C105 C101 1.362(6) 2_567
